data_4062227
loop_
_publ_author_name
'Brian T. Sterenberg'
'Konstantin A. Udachin'
'Arthur J. Carty'

_publ_section_title
;
Terminal Aminophosphinidene Complexes of Iron, Ruthenium and Osmium
;
_journal_name_full Organometallics
_journal_page_first 3927
_journal_paper_doi 10.1021/om030386x
_journal_volume 22
_journal_year 2003
_chemical_formula_sum 'C18 H29 Cl N O2 P Ru'
_chemical_formula_weight 458.91
_space_group_IT_number 4
_symmetry_cell_setting monoclinic
_symmetry_space_group_name_Hall 'P 2yb'
_symmetry_space_group_name_H-M 'P 1 21 1'
_cell_angle_alpha 90.00
_cell_angle_beta 104.613(2)
_cell_angle_gamma 90.00
_cell_formula_units_Z 2
_cell_length_a 8.0741(9)
_cell_length_b 15.1392(17)
_cell_length_c 9.0313(10)
_cell_measurement_temperature 173(2)
_cell_volume 1068.2(2)
_diffrn_ambient_temperature 173(2)
_exptl_crystal_density_diffrn 1.427
_cod_original_sg_symbol_H-M 'P 21'
_cod_database_code 4062227

loop_
_symmetry_equiv_pos_as_xyz
'x, y, z'
'-x, y+1/2, -z'

loop_
_atom_site_label
_atom_site_type_symbol
_atom_site_fract_x
_atom_site_fract_y
_atom_site_fract_z
_atom_site_U_iso_or_equiv
_atom_site_adp_type
_atom_site_occupancy
_atom_site_symmetry_multiplicity
_atom_site_calc_flag
_atom_site_refinement_flags
_atom_site_disorder_assembly
_atom_site_disorder_group
Ru Ru 0.20188(3) 0.075761(17) 0.19206(3) 0.02129(9) Uani 1 1 d . . .
Cl Cl 0.43320(14) 0.25196(7) 0.07497(13) 0.0344(2) Uani 1 1 d . . .
P P 0.22657(13) 0.23199(7) 0.19263(11) 0.02167(18) Uani 1 1 d . . .
N N 0.3100(5) 0.2760(2) 0.3664(4) 0.0247(6) Uani 1 1 d . . .
O1 O 0.0974(7) 0.0855(4) 0.4889(5) 0.0571(12) Uani 1 1 d . . .
O2 O 0.5741(5) 0.0327(3) 0.3316(5) 0.0502(10) Uani 1 1 d . . .
C1 C 0.1415(6) 0.0844(4) 0.3804(5) 0.0361(10) Uani 1 1 d . . .
C2 C 0.4336(6) 0.0525(3) 0.2806(5) 0.0310(8) Uani 1 1 d . . .
C3 C 0.4671(7) 0.2443(3) 0.4753(6) 0.0406(11) Uani 1 1 d . . .
H3A H 0.4948 0.1852 0.4381 0.049 Uiso 1 1 calc R . .
C4 C 0.6216(8) 0.3046(5) 0.4812(8) 0.0566(16) Uani 1 1 d . . .
H4A H 0.6351 0.3136 0.3774 0.085 Uiso 1 1 calc R . .
H4B H 0.7252 0.2770 0.5446 0.085 Uiso 1 1 calc R . .
H4C H 0.6032 0.3618 0.5255 0.085 Uiso 1 1 calc R . .
C5 C 0.4395(11) 0.2308(6) 0.6347(7) 0.072(3) Uani 1 1 d . . .
H5A H 0.3394 0.1928 0.6279 0.108 Uiso 1 1 calc R . .
H5B H 0.4203 0.2881 0.6781 0.108 Uiso 1 1 calc R . .
H5C H 0.5409 0.2027 0.7007 0.108 Uiso 1 1 calc R . .
C6 C 0.2509(7) 0.3652(3) 0.3965(6) 0.0367(10) Uani 1 1 d . . .
H6A H 0.3146 0.3816 0.5029 0.044 Uiso 1 1 calc R . .
C7 C 0.2895(10) 0.4364(4) 0.2904(8) 0.0579(19) Uani 1 1 d . . .
H7A H 0.4120 0.4358 0.2946 0.087 Uiso 1 1 calc R . .
H7B H 0.2579 0.4943 0.3230 0.087 Uiso 1 1 calc R . .
H7C H 0.2234 0.4247 0.1854 0.087 Uiso 1 1 calc R . .
C8 C 0.0602(9) 0.3635(7) 0.3934(10) 0.072(2) Uani 1 1 d . . .
H8A H 0.0397 0.3177 0.4635 0.108 Uiso 1 1 calc R . .
H8B H -0.0072 0.3505 0.2894 0.108 Uiso 1 1 calc R . .
H8C H 0.0263 0.4211 0.4255 0.108 Uiso 1 1 calc R . .
C9 C -0.0580(5) 0.0618(2) 0.0288(5) 0.0253(8) Uani 1 1 d . . .
C10 C -0.0044(5) -0.0248(3) 0.0932(5) 0.0255(7) Uani 1 1 d . . .
C11 C 0.1457(5) -0.0488(2) 0.0477(5) 0.0244(7) Uani 1 1 d . . .
C12 C 0.1858(5) 0.0218(3) -0.0460(5) 0.0249(7) Uani 1 1 d . . .
C13 C 0.0541(5) 0.0881(2) -0.0625(4) 0.0236(7) Uani 1 1 d . . .
C14 C -0.2190(6) 0.1090(3) 0.0374(6) 0.0351(9) Uani 1 1 d . . .
H14A H -0.3133 0.0906 -0.0484 0.053 Uiso 1 1 calc R . .
H14B H -0.2020 0.1729 0.0323 0.053 Uiso 1 1 calc R . .
H14C H -0.2468 0.0942 0.1341 0.053 Uiso 1 1 calc R . .
C15 C -0.0976(6) -0.0802(3) 0.1822(6) 0.0339(9) Uani 1 1 d . . .
H15A H -0.1803 -0.1179 0.1119 0.051 Uiso 1 1 calc R . .
H15B H -0.1581 -0.0419 0.2386 0.051 Uiso 1 1 calc R . .
H15C H -0.0156 -0.1172 0.2545 0.051 Uiso 1 1 calc R . .
C16 C 0.2385(7) -0.1348(3) 0.0777(6) 0.0345(9) Uani 1 1 d . . .
H16A H 0.1868 -0.1770 -0.0030 0.052 Uiso 1 1 calc R . .
H16B H 0.2308 -0.1580 0.1770 0.052 Uiso 1 1 calc R . .
H16C H 0.3590 -0.1258 0.0787 0.052 Uiso 1 1 calc R . .
C17 C 0.3234(6) 0.0193(3) -0.1297(6) 0.0351(9) Uani 1 1 d . . .
H17A H 0.2788 -0.0081 -0.2303 0.053 Uiso 1 1 calc R . .
H17B H 0.4204 -0.0153 -0.0708 0.053 Uiso 1 1 calc R . .
H17C H 0.3612 0.0796 -0.1431 0.053 Uiso 1 1 calc R . .
C18 C 0.0338(6) 0.1671(3) -0.1621(5) 0.0320(8) Uani 1 1 d . . .
H18A H -0.0363 0.1521 -0.2642 0.048 Uiso 1 1 calc R . .
H18B H 0.1466 0.1874 -0.1696 0.048 Uiso 1 1 calc R . .
H18C H -0.0224 0.2142 -0.1182 0.048 Uiso 1 1 calc R . .

loop_
_atom_site_aniso_label
_atom_site_aniso_U_11
_atom_site_aniso_U_22
_atom_site_aniso_U_33
_atom_site_aniso_U_23
_atom_site_aniso_U_13
_atom_site_aniso_U_12
Ru 0.02288(13) 0.01922(13) 0.02276(13) 0.00064(12) 0.00760(9) -0.00075(11)
Cl 0.0353(5) 0.0351(5) 0.0386(5) 0.0027(4) 0.0200(4) -0.0039(4)
P 0.0233(4) 0.0207(4) 0.0217(4) -0.0002(3) 0.0070(3) -0.0001(3)
N 0.0296(16) 0.0223(14) 0.0218(15) -0.0020(11) 0.0054(12) -0.0029(12)
O1 0.076(3) 0.066(3) 0.0385(17) -0.011(2) 0.0309(18) -0.029(3)
O2 0.0354(18) 0.059(2) 0.053(2) 0.0070(19) 0.0044(17) 0.0166(17)
C1 0.044(2) 0.038(3) 0.0289(17) -0.001(2) 0.0129(15) -0.016(2)
C2 0.0336(19) 0.0276(19) 0.031(2) 0.0032(13) 0.0065(16) 0.0051(14)
C3 0.043(2) 0.030(2) 0.038(2) -0.0018(18) -0.0096(19) 0.0010(18)
C4 0.034(3) 0.085(5) 0.046(3) -0.008(3) 0.001(2) -0.008(3)
C5 0.084(5) 0.078(5) 0.038(3) 0.020(3) -0.014(3) -0.048(4)
C6 0.044(2) 0.0308(19) 0.032(2) -0.0092(17) 0.0053(19) 0.0032(17)
C7 0.088(6) 0.028(3) 0.051(3) 0.005(2) 0.004(3) 0.001(2)
C8 0.046(3) 0.096(6) 0.075(5) -0.047(4) 0.015(3) 0.019(3)
C9 0.0190(14) 0.023(2) 0.0330(17) -0.0012(13) 0.0060(12) -0.0017(12)
C10 0.0287(18) 0.0190(14) 0.0304(19) -0.0028(14) 0.0103(15) -0.0038(13)
C11 0.0274(17) 0.0194(14) 0.0274(18) -0.0025(13) 0.0087(14) 0.0007(13)
C12 0.0259(17) 0.0256(16) 0.0245(17) -0.0023(14) 0.0085(14) 0.0014(14)
C13 0.0286(15) 0.0197(19) 0.0226(14) -0.0025(13) 0.0067(12) 0.0004(13)
C14 0.0262(18) 0.0301(17) 0.051(3) -0.0023(18) 0.0131(18) 0.0044(15)
C15 0.041(2) 0.0234(17) 0.041(2) 0.0013(16) 0.0183(19) -0.0087(16)
C16 0.042(2) 0.0242(17) 0.038(2) -0.0004(16) 0.0125(19) 0.0075(16)
C17 0.031(2) 0.039(2) 0.040(2) 0.0014(19) 0.0172(18) 0.0039(17)
C18 0.037(2) 0.0279(18) 0.0292(18) 0.0069(15) 0.0047(16) 0.0010(16)

loop_
_geom_bond_atom_site_label_1
_geom_bond_atom_site_label_2
_geom_bond_distance
_geom_bond_site_symmetry_2
_geom_bond_publ_flag
Ru C2 1.873(5) . ?
Ru C1 1.888(4) . ?
Ru C9 2.250(4) . ?
Ru C10 2.266(4) . ?
Ru C11 2.272(4) . ?
Ru C12 2.273(4) . ?
Ru C13 2.315(4) . ?
Ru P 2.3734(11) . ?
Cl P 2.2132(14) . ?
P N 1.682(4) . ?
N C3 1.475(6) . ?
N C6 1.481(5) . ?
O1 C1 1.124(6) . ?
O2 C2 1.152(6) . ?
C3 C5 1.526(9) . ?
C3 C4 1.536(9) . ?
C6 C7 1.525(8) . ?
C6 C8 1.533(9) . ?
C9 C13 1.426(5) . ?
C9 C10 1.454(5) . ?
C9 C14 1.503(5) . ?
C10 C11 1.421(5) . ?
C10 C15 1.490(6) . ?
C11 C12 1.450(5) . ?
C11 C16 1.492(5) . ?
C12 C13 1.442(5) . ?
C12 C17 1.494(6) . ?
C13 C18 1.481(5) . ?
